data_2022186
loop_
_publ_author_name
'Tapmeyer, Lukas'
'Hill, Steven'
'Bolte, Michael'
'H\"utzler, Wilhelm Maximilian'

_publ_section_title
;
 Two monosodium salt hydrates of Colour Index Pigment Red 48
;
_journal_issue 8
_journal_name_full 'Acta Crystallographica Section C Structural Chemistry'
_journal_paper_doi 10.1107/S2053229620008530
_journal_volume 76
_journal_year 2020
_chemical_compound_source synthesized
_chemical_formula_iupac 'Na +, C18 H12 Cl N2 O6 S -, 2H2 O'
_chemical_formula_moiety 'Na +, C18 H12 Cl N2 O6 S-, 2(H2 O)'
_chemical_formula_sum 'C18 H16 Cl N2 Na O8 S'
_chemical_formula_weight 478.83
_chemical_name_common 'Pigment Red 48 monosodium salt dihydrate'
_chemical_name_systematic
'Sodium 2-{2-[3-carboxy-2-oxo-1,2-dihydronaphthalen-1-ylidene]hydrazin-1-yl}-4-chloro-5-methylbenzenesulfonate dihydrate'
_space_group_crystal_system monoclinic
_space_group_IT_number 14
_space_group_name_Hall '-P 2ybc'
_space_group_name_H-M_alt 'P 1 21/c 1'
_atom_sites_solution_hydrogens mixed
_audit_creation_method SHELXL-2016/6
_cell_angle_alpha 90
_cell_angle_beta 95.528(4)
_cell_angle_gamma 90
_cell_formula_units_Z 4
_cell_length_a 18.5318(9)
_cell_length_b 5.9396(3)
_cell_length_c 17.4426(10)
_cell_measurement_reflns_used 13702
_cell_measurement_temperature 173(2)
_cell_measurement_theta_max 26.0
_cell_measurement_theta_min 3.43
_cell_volume 1911.00(17)
_computing_cell_refinement
;
X-AREA (Stoe & Cie, 2001)
;
_computing_data_collection
;
X-AREA (Stoe & Cie, 2001)
;
_computing_data_reduction
;
X-AREA (Stoe & Cie, 2001)
;
_computing_molecular_graphics
;
XP in SHELXTL-Plus (Sheldrick, 2008)
;
_computing_publication_material
;
SHELXL2016 (Sheldrick, 2015)
;
_computing_structure_refinement
;
SHELXL2016 (Sheldrick, 2015)
;
_computing_structure_solution
;
SHELXS97 (Sheldrick, 2008)
;
_diffrn_ambient_temperature 173(2)
_diffrn_measured_fraction_theta_full 0.998
_diffrn_measured_fraction_theta_max 0.989
_diffrn_measurement_device_type 'Stoe IPDS II two-circle'
_diffrn_measurement_method \w
_diffrn_radiation_probe x-ray
_diffrn_radiation_type MoK\a
_diffrn_radiation_wavelength 0.71073
_diffrn_reflns_av_R_equivalents 0.0346
_diffrn_reflns_av_unetI/netI 0.0335
_diffrn_reflns_limit_h_max 22
_diffrn_reflns_limit_h_min -22
_diffrn_reflns_limit_k_max 6
_diffrn_reflns_limit_k_min -7
_diffrn_reflns_limit_l_max 21
_diffrn_reflns_limit_l_min -21
_diffrn_reflns_number 13702
_diffrn_reflns_theta_full 25.000
_diffrn_reflns_theta_max 25.650
_diffrn_reflns_theta_min 3.604
_diffrn_source 'Genix 3D I\mS microfocus X-ray source'
_exptl_absorpt_coefficient_mu 0.386
_exptl_absorpt_correction_T_max 1.000
_exptl_absorpt_correction_T_min 0.513
_exptl_absorpt_correction_type multi-scan
_exptl_absorpt_process_details
;
(X-AREA; Stoe & Cie, 2001)
;
_exptl_crystal_colour red
_exptl_crystal_density_diffrn 1.664
_exptl_crystal_description plate
_exptl_crystal_F_000 984
_exptl_crystal_size_max 0.190
_exptl_crystal_size_mid 0.090
_exptl_crystal_size_min 0.020
_refine_diff_density_max 0.436
_refine_diff_density_min -0.406
_refine_ls_extinction_method none
_refine_ls_goodness_of_fit_ref 1.134
_refine_ls_hydrogen_treatment mixed
_refine_ls_matrix_type full
_refine_ls_number_parameters 300
_refine_ls_number_reflns 3587
_refine_ls_number_restraints 6
_refine_ls_restrained_S_all 1.133
_refine_ls_R_factor_all 0.0648
_refine_ls_R_factor_gt 0.0511
_refine_ls_shift/su_max 0.001
_refine_ls_shift/su_mean 0.000
_refine_ls_structure_factor_coef Fsqd
_refine_ls_weighting_details 'w=1/[\s^2^(Fo^2^)+(0.0579P)^2^+1.9026P] where P=(Fo^2^+2Fc^2^)/3'
_refine_ls_weighting_scheme calc
_refine_ls_wR_factor_gt 0.1166
_refine_ls_wR_factor_ref 0.1228
_reflns_number_gt 3009
_reflns_number_total 3587
_reflns_threshold_expression 'I > 2\s(I)'
_cod_data_source_file sk3752sup1.cif
_cod_data_source_block I
_cod_original_sg_symbol_H-M 'P 21/c'
_cod_database_code 2022186
_shelx_space_group_comment
;
 The symmetry employed
 for this shelxl
 refinement is uniquely
 defined by the
 following loop, which
 should always be
 used as a
 source of symmetry
 information in preference
 to the above
 space-group names. They
 are only intended
 as comments.
;
_shelx_estimated_absorpt_t_min 0.930
_shelx_estimated_absorpt_t_max 0.992

loop_
_space_group_symop_operation_xyz
'x, y, z'
'x, -y+1/2, z+1/2'
'-x, -y, -z'
'-x, y-1/2, -z-1/2'

loop_
_atom_site_type_symbol
_atom_site_label
_atom_site_fract_x
_atom_site_fract_y
_atom_site_fract_z
_atom_site_U_iso_or_equiv
_atom_site_adp_type
_atom_site_calc_flag
_atom_site_occupancy
_atom_site_disorder_assembly
_atom_site_disorder_group
Cl Cl1 0.08560(4) -0.05322(15) 0.45992(5) 0.0340(2) Uani d 1 . .
S S1 0.39354(4) 0.39362(12) 0.50777(4) 0.01851(18) Uani d 1 . .
N N1 0.26042(12) 0.5591(4) 0.39090(13) 0.0163(5) Uani d 1 . .
H H1 0.3023(11) 0.627(6) 0.394(2) 0.030(9) Uiso d 1 . .
N N2 0.20673(12) 0.6300(4) 0.34238(13) 0.0168(5) Uani d 1 . .
O O1 0.44371(10) 0.2127(4) 0.49657(12) 0.0250(5) Uani d 1 . .
O O2 0.39891(12) 0.5848(4) 0.45783(13) 0.0324(6) Uani d 1 . .
O O3 0.39582(12) 0.4590(4) 0.58882(12) 0.0286(5) Uani d 1 . .
O O4 0.33317(11) 0.8989(4) 0.34922(12) 0.0238(5) Uani d 1 . .
O O5 0.39225(13) 1.2869(5) 0.30846(15) 0.0401(6) Uani d 1 . .
H H5 0.419(2) 1.402(5) 0.305(3) 0.060 Uiso d 1 . .
O O6 0.33202(13) 1.4851(4) 0.21520(13) 0.0328(6) Uani d 1 . .
C C1 0.25012(14) 0.3652(5) 0.43408(14) 0.0147(5) Uani d 1 . .
C C2 0.30543(14) 0.2760(5) 0.48617(15) 0.0160(6) Uani d 1 . .
C C3 0.29177(15) 0.0823(5) 0.52743(15) 0.0185(6) Uani d 1 . .
H H3 0.330048 0.021750 0.561413 0.022 Uiso calc 1 . .
C C4 0.22550(16) -0.0268(5) 0.52162(15) 0.0185(6) Uani d 1 . .
C C5 0.17136(15) 0.0689(5) 0.46987(16) 0.0191(6) Uani d 1 . .
C C6 0.18249(15) 0.2572(5) 0.42663(15) 0.0192(6) Uani d 1 . .
H H6 0.144349 0.314111 0.391689 0.023 Uiso calc 1 . .
C C7 0.21220(17) -0.2291(6) 0.56951(18) 0.0262(7) Uani d 1 . .
H H7A 0.257787 -0.276126 0.598194 0.039 Uiso calc 1 . .
H H7B 0.193329 -0.352165 0.535911 0.039 Uiso calc 1 . .
H H7C 0.176795 -0.191501 0.605765 0.039 Uiso calc 1 . .
C C11 0.21339(15) 0.8134(5) 0.30069(15) 0.0162(6) Uani d 1 . .
C C12 0.27910(15) 0.9540(5) 0.30556(15) 0.0178(6) Uani d 1 . .
C C13 0.27637(15) 1.1568(5) 0.25780(15) 0.0185(6) Uani d 1 . .
C C14 0.21551(16) 1.2067(5) 0.21097(16) 0.0205(6) Uani d 1 . .
H H14 0.215290 1.340575 0.181149 0.025 Uiso calc 1 . .
C C15 0.15181(15) 1.0693(5) 0.20398(15) 0.0193(6) Uani d 1 . .
C C16 0.09208(17) 1.1238(6) 0.15046(17) 0.0255(7) Uani d 1 . .
H H16 0.092871 1.257974 0.120932 0.031 Uiso calc 1 . .
C C17 0.03307(17) 0.9838(6) 0.14101(18) 0.0294(7) Uani d 1 . .
H H17 -0.006263 1.019453 0.103999 0.035 Uiso calc 1 . .
C C18 0.03049(17) 0.7893(6) 0.18542(18) 0.0274(7) Uani d 1 . .
H H18 -0.010949 0.694467 0.179402 0.033 Uiso calc 1 . .
C C19 0.08837(16) 0.7346(5) 0.23829(17) 0.0234(6) Uani d 1 . .
H H19 0.086188 0.601815 0.268327 0.028 Uiso calc 1 . .
C C20 0.14987(15) 0.8710(5) 0.24827(15) 0.0179(6) Uani d 1 . .
C C21 0.33679(17) 1.3222(6) 0.25855(17) 0.0257(7) Uani d 1 . .
Na Na1 0.45394(6) 0.9200(2) 0.40592(7) 0.0267(3) Uani d 1 . .
O O1W 0.54678(13) 1.1339(4) 0.35033(13) 0.0309(5) Uani d 1 . .
H H1WA 0.560(2) 1.243(5) 0.379(2) 0.046 Uiso d 1 . .
H H1WB 0.5816(15) 1.112(8) 0.323(2) 0.046 Uiso d 1 . .
O O2W 0.48388(13) 0.6412(4) 0.31108(12) 0.0297(5) Uani d 1 . .
H H2WA 0.5245(12) 0.617(7) 0.336(2) 0.045 Uiso d 1 . .
H H2WB 0.482(2) 0.669(7) 0.2632(8) 0.045 Uiso d 1 . .

loop_
_atom_site_aniso_label
_atom_site_aniso_U_11
_atom_site_aniso_U_22
_atom_site_aniso_U_33
_atom_site_aniso_U_12
_atom_site_aniso_U_13
_atom_site_aniso_U_23
Cl1 0.0222(4) 0.0371(5) 0.0417(5) -0.0141(3) -0.0023(3) 0.0096(4)
S1 0.0154(3) 0.0172(4) 0.0219(3) -0.0028(3) -0.0036(3) 0.0018(3)
N1 0.0158(11) 0.0141(12) 0.0183(11) -0.0031(10) -0.0014(9) 0.0024(9)
N2 0.0172(11) 0.0155(12) 0.0173(11) 0.0010(9) -0.0005(9) -0.0015(9)
O1 0.0167(10) 0.0260(12) 0.0314(11) 0.0003(9) -0.0021(8) -0.0047(9)
O2 0.0226(11) 0.0299(13) 0.0426(13) -0.0094(10) -0.0071(9) 0.0163(11)
O3 0.0278(11) 0.0311(13) 0.0260(11) -0.0060(10) -0.0023(9) -0.0091(10)
O4 0.0214(10) 0.0209(11) 0.0277(10) -0.0029(9) -0.0047(8) 0.0060(9)
O5 0.0297(13) 0.0359(15) 0.0516(15) -0.0125(11) -0.0117(11) 0.0162(12)
O6 0.0329(13) 0.0300(13) 0.0350(12) -0.0056(10) 0.0013(10) 0.0123(10)
C1 0.0163(13) 0.0150(14) 0.0131(12) -0.0008(11) 0.0021(10) -0.0026(10)
C2 0.0156(13) 0.0151(14) 0.0170(12) -0.0013(11) 0.0000(10) -0.0023(11)
C3 0.0225(14) 0.0174(15) 0.0154(12) 0.0008(12) 0.0002(10) 0.0036(11)
C4 0.0229(14) 0.0169(14) 0.0159(13) -0.0022(12) 0.0029(11) 0.0005(11)
C5 0.0174(13) 0.0206(15) 0.0196(13) -0.0057(12) 0.0036(10) -0.0021(12)
C6 0.0183(14) 0.0210(16) 0.0180(13) 0.0006(12) -0.0001(11) 0.0000(11)
C7 0.0301(17) 0.0219(16) 0.0268(15) -0.0040(13) 0.0046(12) 0.0034(13)
C11 0.0187(13) 0.0139(14) 0.0161(12) 0.0024(11) 0.0021(10) -0.0014(11)
C12 0.0189(13) 0.0165(14) 0.0177(13) 0.0026(11) 0.0006(10) 0.0002(11)
C13 0.0220(14) 0.0160(15) 0.0181(13) -0.0012(11) 0.0049(11) -0.0024(11)
C14 0.0287(15) 0.0146(14) 0.0188(13) 0.0041(12) 0.0058(11) 0.0023(11)
C15 0.0222(14) 0.0190(15) 0.0169(13) 0.0048(12) 0.0035(11) -0.0014(11)
C16 0.0272(16) 0.0247(17) 0.0244(15) 0.0057(13) 0.0016(12) 0.0048(13)
C17 0.0225(15) 0.0357(19) 0.0283(16) 0.0084(14) -0.0053(12) 0.0014(14)
C18 0.0192(15) 0.0306(18) 0.0321(16) -0.0015(13) 0.0005(12) 0.0000(14)
C19 0.0208(15) 0.0221(16) 0.0268(15) 0.0008(12) 0.0005(12) 0.0031(12)
C20 0.0173(13) 0.0182(15) 0.0183(13) 0.0054(11) 0.0019(10) -0.0006(11)
C21 0.0259(16) 0.0298(18) 0.0216(14) -0.0028(13) 0.0030(12) -0.0003(13)
Na1 0.0230(6) 0.0278(7) 0.0288(6) -0.0045(5) 0.0009(5) -0.0056(5)
O1W 0.0330(13) 0.0290(13) 0.0305(12) -0.0013(10) 0.0019(9) -0.0082(10)
O2W 0.0321(12) 0.0308(13) 0.0253(11) -0.0020(10) -0.0012(9) 0.0023(10)

loop_
_atom_type_symbol
_atom_type_description
_atom_type_scat_dispersion_real
_atom_type_scat_dispersion_imag
_atom_type_scat_source
C C 0.0033 0.0016 'International Tables Vol C Tables 4.2.6.8 and 6.1.1.4'
H H 0.0000 0.0000 'International Tables Vol C Tables 4.2.6.8 and 6.1.1.4'
Cl Cl 0.1484 0.1585 'International Tables Vol C Tables 4.2.6.8 and 6.1.1.4'
N N 0.0061 0.0033 'International Tables Vol C Tables 4.2.6.8 and 6.1.1.4'
Na Na 0.0362 0.0249 'International Tables Vol C Tables 4.2.6.8 and 6.1.1.4'
O O 0.0106 0.0060 'International Tables Vol C Tables 4.2.6.8 and 6.1.1.4'
S S 0.1246 0.1234 'International Tables Vol C Tables 4.2.6.8 and 6.1.1.4'

loop_
_geom_angle_atom_site_label_1
_geom_angle_atom_site_label_2
_geom_angle_atom_site_label_3
_geom_angle_site_symmetry_1
_geom_angle_site_symmetry_3
_geom_angle
_geom_angle_publ_flag
O2 S1 O1 . . 114.91(14) ?
O2 S1 O3 . . 112.21(15) ?
O1 S1 O3 . . 111.63(13) ?
O2 S1 C2 . . 107.25(13) ?
O1 S1 C2 . . 105.52(13) ?
O3 S1 C2 . . 104.42(13) ?
N2 N1 C1 . . 118.5(2) ?
N2 N1 H1 . . 120(2) ?
C1 N1 H1 . . 121(2) ?
N1 N2 C11 . . 120.9(2) ?
S1 O1 Na1 . 1_545 136.80(12) ?
S1 O1 Na1 . 3_666 125.90(12) ?
Na1 O1 Na1 1_545 3_666 96.68(8) ?
S1 O2 Na1 . . 156.88(13) ?
C12 O4 Na1 . . 156.7(2) ?
C21 O5 Na1 . . 138.5(2) ?
C21 O5 H5 . . 105(3) ?
Na1 O5 H5 . . 116(3) ?
N1 C1 C6 . . 119.6(2) ?
N1 C1 C2 . . 122.0(2) ?
C6 C1 C2 . . 118.5(3) ?
C3 C2 C1 . . 119.2(2) ?
C3 C2 S1 . . 115.0(2) ?
C1 C2 S1 . . 125.8(2) ?
C4 C3 C2 . . 123.6(3) ?
C4 C3 H3 . . 118.2 ?
C2 C3 H3 . . 118.2 ?
C3 C4 C5 . . 115.6(3) ?
C3 C4 C7 . . 121.8(3) ?
C5 C4 C7 . . 122.5(3) ?
C6 C5 C4 . . 123.1(3) ?
C6 C5 Cl1 . . 117.9(2) ?
C4 C5 Cl1 . . 119.0(2) ?
C5 C6 C1 . . 120.1(3) ?
C5 C6 H6 . . 120.0 ?
C1 C6 H6 . . 120.0 ?
C4 C7 H7A . . 109.5 ?
C4 C7 H7B . . 109.5 ?
H7A C7 H7B . . 109.5 ?
C4 C7 H7C . . 109.5 ?
H7A C7 H7C . . 109.5 ?
H7B C7 H7C . . 109.5 ?
N2 C11 C20 . . 115.2(2) ?
N2 C11 C12 . . 123.8(2) ?
C20 C11 C12 . . 121.0(2) ?
O4 C12 C13 . . 123.2(3) ?
O4 C12 C11 . . 120.0(3) ?
C13 C12 C11 . . 116.8(2) ?
C14 C13 C12 . . 120.2(3) ?
C14 C13 C21 . . 116.2(3) ?
C12 C13 C21 . . 123.6(2) ?
C13 C14 C15 . . 123.8(3) ?
C13 C14 H14 . . 118.1 ?
C15 C14 H14 . . 118.1 ?
C20 C15 C16 . . 119.5(3) ?
C20 C15 C14 . . 119.6(2) ?
C16 C15 C14 . . 120.8(3) ?
C17 C16 C15 . . 120.3(3) ?
C17 C16 H16 . . 119.8 ?
C15 C16 H16 . . 119.8 ?
C16 C17 C18 . . 120.4(3) ?
C16 C17 H17 . . 119.8 ?
C18 C17 H17 . . 119.8 ?
C19 C18 C17 . . 119.9(3) ?
C19 C18 H18 . . 120.0 ?
C17 C18 H18 . . 120.0 ?
C18 C19 C20 . . 121.2(3) ?
C18 C19 H19 . . 119.4 ?
C20 C19 H19 . . 119.4 ?
C19 C20 C15 . . 118.7(3) ?
C19 C20 C11 . . 122.8(3) ?
C15 C20 C11 . . 118.5(3) ?
O6 C21 O5 . . 123.1(3) ?
O6 C21 C13 . . 120.4(3) ?
O5 C21 C13 . . 116.4(3) ?
O4 Na1 O1 . 1_565 100.66(8) ?
O4 Na1 O1W . . 122.87(9) ?
O1 Na1 O1W 1_565 . 89.30(9) ?
O4 Na1 O2W . . 87.03(8) ?
O1 Na1 O2W 1_565 . 170.91(9) ?
O1W Na1 O2W . . 82.41(9) ?
O4 Na1 O2 . . 72.55(8) ?
O1 Na1 O2 1_565 . 106.65(9) ?
O1W Na1 O2 . . 156.02(10) ?
O2W Na1 O2 . . 80.15(9) ?
O4 Na1 O1 . 3_666 151.38(9) ?
O1 Na1 O1 1_565 3_666 83.32(8) ?
O1W Na1 O1 . 3_666 85.27(8) ?
O2W Na1 O1 . 3_666 92.26(8) ?
O2 Na1 O1 . 3_666 79.14(8) ?
O4 Na1 O5 . . 59.67(7) ?
O1 Na1 O5 1_565 . 77.86(9) ?
O1W Na1 O5 . . 68.21(8) ?
O2W Na1 O5 . . 102.30(9) ?
O2 Na1 O5 . . 131.78(8) ?
O1 Na1 O5 3_666 . 147.34(8) ?
O4 Na1 Na1 . 3_676 136.69(8) ?
O1 Na1 Na1 1_565 3_676 43.50(5) ?
O1W Na1 Na1 . 3_676 86.27(7) ?
O2W Na1 Na1 . 3_676 131.60(8) ?
O2 Na1 Na1 . 3_676 93.10(7) ?
O1 Na1 Na1 3_666 3_676 39.82(5) ?
O5 Na1 Na1 . 3_676 116.61(8) ?
O4 Na1 H2WA . . 105.5(5) ?
O1 Na1 H2WA 1_565 . 153.9(5) ?
O1W Na1 H2WA . . 76.5(9) ?
O2W Na1 H2WA . . 19.0(4) ?
O2 Na1 H2WA . . 81.7(10) ?
O1 Na1 H2WA 3_666 . 73.9(4) ?
O5 Na1 H2WA . . 115.5(7) ?
Na1 Na1 H2WA 3_676 . 112.7(4) ?
Na1 O1W H1WA . . 110(3) ?
Na1 O1W H1WB . . 139(3) ?
H1WA O1W H1WB . . 105(4) ?
Na1 O2W H2WA . . 91(3) ?
Na1 O2W H2WB . . 123(3) ?
H2WA O2W H2WB . . 120(4) ?

loop_
_geom_bond_atom_site_label_1
_geom_bond_atom_site_label_2
_geom_bond_site_symmetry_2
_geom_bond_distance
_geom_bond_publ_flag
Cl1 C5 . 1.740(3) ?
S1 O2 . 1.441(2) ?
S1 O1 . 1.447(2) ?
S1 O3 . 1.463(2) ?
S1 C2 . 1.783(3) ?
N1 N2 . 1.312(3) ?
N1 C1 . 1.399(4) ?
N1 H1 . 0.872(10) ?
N2 C11 . 1.322(4) ?
O1 Na1 1_545 2.370(2) ?
O1 Na1 3_666 2.548(2) ?
O2 Na1 . 2.450(3) ?
O4 C12 . 1.243(3) ?
O4 Na1 . 2.361(2) ?
O5 C21 . 1.298(4) ?
O5 Na1 . 2.927(3) ?
O5 H5 . 0.852(10) ?
O6 C21 . 1.226(4) ?
C1 C6 . 1.403(4) ?
C1 C2 . 1.406(4) ?
C2 C3 . 1.393(4) ?
C3 C4 . 1.383(4) ?
C3 H3 . 0.9500 ?
C4 C5 . 1.404(4) ?
C4 C7 . 1.498(4) ?
C5 C6 . 1.375(4) ?
C6 H6 . 0.9500 ?
C7 H7A . 0.9800 ?
C7 H7B . 0.9800 ?
C7 H7C . 0.9800 ?
C11 C20 . 1.460(4) ?
C11 C12 . 1.472(4) ?
C12 C13 . 1.463(4) ?
C13 C14 . 1.360(4) ?
C13 C21 . 1.489(4) ?
C14 C15 . 1.431(4) ?
C14 H14 . 0.9500 ?
C15 C20 . 1.411(4) ?
C15 C16 . 1.415(4) ?
C16 C17 . 1.371(5) ?
C16 H16 . 0.9500 ?
C17 C18 . 1.394(5) ?
C17 H17 . 0.9500 ?
C18 C19 . 1.384(4) ?
C18 H18 . 0.9500 ?
C19 C20 . 1.395(4) ?
C19 H19 . 0.9500 ?
Na1 O1W . 2.416(3) ?
Na1 O2W . 2.442(3) ?
Na1 Na1 3_676 3.675(2) ?
Na1 H2WA . 2.59(4) ?
O1W H1WA . 0.840(10) ?
O1W H1WB . 0.846(10) ?
O2W H2WA . 0.846(10) ?
O2W H2WB . 0.847(10) ?

loop_
_geom_hbond_atom_site_label_D
_geom_hbond_atom_site_label_H
_geom_hbond_atom_site_label_A
_geom_hbond_site_symmetry_A
_geom_hbond_distance_DH
_geom_hbond_distance_HA
_geom_hbond_distance_DA
_geom_hbond_angle_DHA
N1 H1 O2 . 0.872(10) 2.03(3) 2.720(3) 135(3)
N1 H1 O4 . 0.872(10) 1.90(3) 2.570(3) 132(3)
O5 H5 O2W 1_565 0.852(10) 1.856(13) 2.702(3) 172(5)
O1W H1WA O3 3_676 0.840(10) 2.007(18) 2.808(3) 159(4)
O1W H1WB O6 4_656 0.846(10) 1.945(17) 2.762(3) 162(4)
O2W H2WA O3 3_666 0.846(10) 1.930(14) 2.761(3) 167(4)
O2W H2WB O1W 4_656 0.847(10) 2.011(19) 2.818(3) 159(4)

loop_
_geom_torsion_atom_site_label_1
_geom_torsion_atom_site_label_2
_geom_torsion_atom_site_label_3
_geom_torsion_atom_site_label_4
_geom_torsion_site_symmetry_1
_geom_torsion_site_symmetry_2
_geom_torsion_site_symmetry_3
_geom_torsion_site_symmetry_4
_geom_torsion
_geom_torsion_publ_flag
C1 N1 N2 C11 . . . . 179.4(2) ?
O2 S1 O1 Na1 . . . 1_545 -76.3(2) ?
O3 S1 O1 Na1 . . . 1_545 154.45(18) ?
C2 S1 O1 Na1 . . . 1_545 41.6(2) ?
O2 S1 O1 Na1 . . . 3_666 114.97(16) ?
O3 S1 O1 Na1 . . . 3_666 -14.3(2) ?
C2 S1 O1 Na1 . . . 3_666 -127.10(15) ?
O1 S1 O2 Na1 . . . . -68.7(4) ?
O3 S1 O2 Na1 . . . . 60.3(5) ?
C2 S1 O2 Na1 . . . . 174.4(4) ?
N2 N1 C1 C6 . . . . -2.3(4) ?
N2 N1 C1 C2 . . . . 178.7(2) ?
N1 C1 C2 C3 . . . . -180.0(2) ?
C6 C1 C2 C3 . . . . 1.1(4) ?
N1 C1 C2 S1 . . . . 2.1(4) ?
C6 C1 C2 S1 . . . . -176.9(2) ?
O2 S1 C2 C3 . . . . 177.6(2) ?
O1 S1 C2 C3 . . . . 54.6(2) ?
O3 S1 C2 C3 . . . . -63.2(2) ?
O2 S1 C2 C1 . . . . -4.4(3) ?
O1 S1 C2 C1 . . . . -127.3(2) ?
O3 S1 C2 C1 . . . . 114.9(3) ?
C1 C2 C3 C4 . . . . -1.6(4) ?
S1 C2 C3 C4 . . . . 176.6(2) ?
C2 C3 C4 C5 . . . . 0.7(4) ?
C2 C3 C4 C7 . . . . -177.4(3) ?
C3 C4 C5 C6 . . . . 0.7(4) ?
C7 C4 C5 C6 . . . . 178.7(3) ?
C3 C4 C5 Cl1 . . . . -178.8(2) ?
C7 C4 C5 Cl1 . . . . -0.7(4) ?
C4 C5 C6 C1 . . . . -1.1(4) ?
Cl1 C5 C6 C1 . . . . 178.3(2) ?
N1 C1 C6 C5 . . . . -178.8(2) ?
C2 C1 C6 C5 . . . . 0.2(4) ?
N1 N2 C11 C20 . . . . 179.1(2) ?
N1 N2 C11 C12 . . . . -1.2(4) ?
Na1 O4 C12 C13 . . . . -6.7(7) ?
Na1 O4 C12 C11 . . . . 173.9(4) ?
N2 C11 C12 O4 . . . . 2.1(4) ?
C20 C11 C12 O4 . . . . -178.3(3) ?
N2 C11 C12 C13 . . . . -177.4(3) ?
C20 C11 C12 C13 . . . . 2.3(4) ?
O4 C12 C13 C14 . . . . 179.7(3) ?
C11 C12 C13 C14 . . . . -0.8(4) ?
O4 C12 C13 C21 . . . . -2.3(4) ?
C11 C12 C13 C21 . . . . 177.2(3) ?
C12 C13 C14 C15 . . . . -0.7(4) ?
C21 C13 C14 C15 . . . . -178.9(3) ?
C13 C14 C15 C20 . . . . 0.9(4) ?
C13 C14 C15 C16 . . . . -175.9(3) ?
C20 C15 C16 C17 . . . . -0.7(4) ?
C14 C15 C16 C17 . . . . 176.1(3) ?
C15 C16 C17 C18 . . . . 1.7(5) ?
C16 C17 C18 C19 . . . . -1.3(5) ?
C17 C18 C19 C20 . . . . 0.0(5) ?
C18 C19 C20 C15 . . . . 0.9(4) ?
C18 C19 C20 C11 . . . . -176.9(3) ?
C16 C15 C20 C19 . . . . -0.5(4) ?
C14 C15 C20 C19 . . . . -177.4(3) ?
C16 C15 C20 C11 . . . . 177.4(3) ?
C14 C15 C20 C11 . . . . 0.5(4) ?
N2 C11 C20 C19 . . . . -4.6(4) ?
C12 C11 C20 C19 . . . . 175.7(3) ?
N2 C11 C20 C15 . . . . 177.6(2) ?
C12 C11 C20 C15 . . . . -2.1(4) ?
Na1 O5 C21 O6 . . . . -165.5(2) ?
Na1 O5 C21 C13 . . . . 16.5(5) ?
C14 C13 C21 O6 . . . . -4.4(4) ?
C12 C13 C21 O6 . . . . 177.6(3) ?
C14 C13 C21 O5 . . . . 173.6(3) ?
C12 C13 C21 O5 . . . . -4.4(4) ?

_cod_database_fobs_code 2022186
